data_7207751
loop_
_publ_author_name
'Shi, Dong-Ying'
'Zhao, Jun-Wei'
'Chen, Li-Juan'
'Ma, Peng-Tao'
'Wang, Jing-Ping'
'Niu, Jing-Yang'

_publ_section_title
;
 Four types of 1D or 2D organic--inorganic hybrids assembled by
 arsenotungstates and CuII--LnIII/IV heterometals
;
_journal_issue 9
_journal_name_full CrystEngComm
_journal_page_first 3108
_journal_paper_doi 10.1039/c2ce06354a
_journal_volume 14
_journal_year 2012
_chemical_formula_sum 'C20 H106 As4 Cu5 Eu2 N20 Na6 O166 W44'
_chemical_formula_weight 12431.88
_chemical_name_systematic
;
?
;
_space_group_IT_number 2
_symmetry_cell_setting triclinic
_symmetry_space_group_name_Hall '-P 1'
_symmetry_space_group_name_H-M 'P -1'
_atom_sites_solution_hydrogens geom
_atom_sites_solution_primary direct
_atom_sites_solution_secondary difmap
_audit_creation_method SHELXL-97
_cell_angle_alpha 114.590(4)
_cell_angle_beta 91.094(4)
_cell_angle_gamma 94.127(4)
_cell_formula_units_Z 1
_cell_length_a 15.868(3)
_cell_length_b 18.261(4)
_cell_length_c 20.999(5)
_cell_measurement_reflns_used 4634
_cell_measurement_temperature 296(2)
_cell_measurement_theta_max 26.68
_cell_measurement_theta_min 2.23
_cell_volume 5511(2)
_computing_cell_refinement 'Bruker SMART'
_computing_data_collection 'Bruker SMART'
_computing_data_reduction 'Bruker SAINT'
_computing_molecular_graphics 'Bruker SHELXTL'
_computing_publication_material 'Bruker SHELXTL'
_computing_structure_refinement 'SHELXL-97 (Sheldrick, 1997)'
_computing_structure_solution 'SHELXS-97 (Sheldrick, 1990)'
_diffrn_ambient_temperature 296(2)
_diffrn_detector_area_resol_mean none
_diffrn_measured_fraction_theta_full 0.984
_diffrn_measured_fraction_theta_max 0.984
_diffrn_measurement_device_type 'CCD area detector'
_diffrn_measurement_method 'phi and omega scans'
_diffrn_radiation_monochromator graphite
_diffrn_radiation_source 'fine-focus sealed tube'
_diffrn_radiation_type MoK\a
_diffrn_radiation_wavelength 0.71073
_diffrn_reflns_av_R_equivalents 0.0799
_diffrn_reflns_av_sigmaI/netI 0.1759
_diffrn_reflns_limit_h_max 18
_diffrn_reflns_limit_h_min -18
_diffrn_reflns_limit_k_max 20
_diffrn_reflns_limit_k_min -21
_diffrn_reflns_limit_l_max 24
_diffrn_reflns_limit_l_min -14
_diffrn_reflns_number 27812
_diffrn_reflns_theta_full 25.00
_diffrn_reflns_theta_max 25.00
_diffrn_reflns_theta_min 1.86
_diffrn_standards_decay_% none
_diffrn_standards_interval_count none
_diffrn_standards_interval_time none
_diffrn_standards_number none
_exptl_absorpt_coefficient_mu 24.586
_exptl_absorpt_correction_T_max 0.0704
_exptl_absorpt_correction_T_min 0.0438
_exptl_absorpt_correction_type multi-scan
_exptl_absorpt_process_details SADABS
_exptl_crystal_colour purple
_exptl_crystal_density_diffrn 3.746
_exptl_crystal_density_method 'not measured'
_exptl_crystal_description prism
_exptl_crystal_F_000 5419
_exptl_crystal_size_max 0.34
_exptl_crystal_size_mid 0.27
_exptl_crystal_size_min 0.23
_refine_diff_density_max 4.917
_refine_diff_density_min -2.924
_refine_diff_density_rms 0.566
_refine_ls_extinction_method none
_refine_ls_goodness_of_fit_ref 1.012
_refine_ls_hydrogen_treatment constr
_refine_ls_matrix_type full
_refine_ls_number_parameters 1139
_refine_ls_number_reflns 19086
_refine_ls_number_restraints 238
_refine_ls_restrained_S_all 1.009
_refine_ls_R_factor_all 0.1580
_refine_ls_R_factor_gt 0.0770
_refine_ls_shift/su_max 0.000
_refine_ls_shift/su_mean 0.000
_refine_ls_structure_factor_coef Fsqd
_refine_ls_weighting_details 'calc w=1/[\s^2^(Fo^2^)+(0.0433P)^2^+0.0000P] where P=(Fo^2^+2Fc^2^)/3'
_refine_ls_weighting_scheme calc
_refine_ls_wR_factor_gt 0.1549
_refine_ls_wR_factor_ref 0.1741
_reflns_number_gt 9958
_reflns_number_total 19086
_reflns_threshold_expression >2sigma(I)
_cod_data_source_file c2ce06354a.txt
_cod_data_source_block 5
_cod_depositor_comments
;
The following automatic conversions were performed:

'_symmetry_cell_setting' value 'Triclinic' changed to 'triclinic'
according to /home/saulius/struct/CIF-dictionaries/cif_core.dic
dictionary named 'cif_core.dic' version 2.4.1 from 2010-06-29.

Automatic conversion script
Id: cif_fix_values 1715 2011-07-08 13:25:40Z adriana 

2023-11-23
Z value and formula fixed to values more according to usual
chemical conventions.                 miguel
;
_cod_original_formula_weight 6215.94
_cod_original_formula_units_Z 2
_cod_original_cell_volume 5510(2)
_cod_original_sg_symbol_H-M P-1
_cod_original_formula_sum 'C10 H53 As2 Cu2.50 Eu N10 Na3 O83 W22'
_cod_database_code 7207751

loop_
_symmetry_equiv_pos_as_xyz
'x, y, z'
'-x, -y, -z'

loop_
_atom_site_label
_atom_site_type_symbol
_atom_site_fract_x
_atom_site_fract_y
_atom_site_fract_z
_atom_site_U_iso_or_equiv
_atom_site_adp_type
_atom_site_occupancy
_atom_site_symmetry_multiplicity
_atom_site_calc_flag
_atom_site_refinement_flags
Eu1 Eu 0.73049(9) 0.27747(9) 0.48925(8) 0.0250(4) Uani 1 1 d .
W1 W 0.58686(8) 0.05623(9) 0.13597(7) 0.0350(3) Uani 1 1 d .
W2 W 0.72657(8) 0.20664(8) 0.13555(7) 0.0327(3) Uani 1 1 d .
W3 W 0.78560(9) 0.01345(8) 0.07847(7) 0.0342(3) Uani 1 1 d .
W4 W 0.82234(9) -0.07383(8) 0.20821(7) 0.0332(3) Uani 1 1 d .
W5 W 0.62291(8) -0.03304(8) 0.26236(7) 0.0328(3) Uani 1 1 d .
W6 W 0.55916(7) 0.17970(8) 0.33055(7) 0.0277(3) Uani 1 1 d .
W7 W 0.69528(7) 0.32796(7) 0.32722(7) 0.0235(3) Uani 1 1 d .
W8 W 0.91383(8) 0.28109(8) 0.26210(7) 0.0271(3) Uani 1 1 d .
W9 W 0.97411(8) 0.08996(8) 0.20452(7) 0.0328(3) Uani 1 1 d .
W10 W 0.94124(7) 0.19973(7) 0.38122(7) 0.0257(3) Uani 1 1 d .
W11 W 0.78999(8) 0.04221(7) 0.38523(7) 0.0294(3) Uani 1 1 d .
W12 W 0.82225(8) 0.49318(7) 0.63007(7) 0.0253(3) Uani 1 1 d .
W13 W 0.61264(8) 0.44797(8) 0.63242(8) 0.0343(3) Uani 1 1 d .
W14 W 0.53433(10) 0.32017(10) 0.72374(9) 0.0520(4) Uani 1 1 d .
W15 W 0.66257(9) 0.17606(8) 0.62234(8) 0.0411(4) Uani 1 1 d .
W16 W 0.88808(9) 0.22846(8) 0.62047(7) 0.0338(3) Uani 1 1 d U
W17 W 0.97616(8) 0.41960(8) 0.72393(7) 0.0289(3) Uani 1 1 d .
W18 W 0.83938(9) 0.57745(8) 0.82802(7) 0.0342(3) Uani 1 1 d .
W19 W 0.62720(9) 0.52962(9) 0.83041(8) 0.0469(4) Uani 1 1 d .
W20 W 0.67279(12) 0.24774(10) 0.80435(8) 0.0589(5) Uani 1 1 d .
W21 W 0.90544(10) 0.29823(9) 0.80260(8) 0.0453(4) Uani 1 1 d U
W22 W 0.76900(11) 0.45798(9) 0.91024(8) 0.0491(4) Uani 1 1 d .
As1 As 0.76010(16) 0.13008(16) 0.26333(14) 0.0143(6) Uani 1 1 d .
As2 As 0.75306(19) 0.37708(18) 0.72126(16) 0.0245(7) Uani 1 1 d .
Cu1 Cu 0.5000 0.5000 0.5000 0.0372(15) Uani 1 2 d S
Cu2 Cu 0.5000 0.0000 0.5000 0.0448(16) Uani 1 2 d S
Cu3 Cu 1.0000 0.5000 0.5000 0.0452(16) Uani 1 2 d S
Cu4 Cu 1.0254(3) 0.7104(3) 0.9595(2) 0.0478(12) Uani 1 1 d .
Na1 Na 0.2949(6) 0.3325(6) 0.8001(6) 0.023(2) Uani 1 1 d U
Na2 Na 0.2591(8) 0.1928(9) 0.2338(9) 0.067(5) Uani 1 1 d .
Na3 Na 1.0379(12) 0.0811(12) 0.5797(10) 0.094(6) Uiso 1 1 d .
O5W O 0.161(4) 0.334(4) 0.855(4) 0.10(2) Uiso 0.50 1 d P
O2W O 0.623(3) 0.010(3) 0.693(3) 0.056(13) Uiso 0.50 1 d P
O3W O 0.978(3) 0.048(3) 0.659(2) 0.146(15) Uiso 1 1 d .
O6W O 0.238(4) 0.282(4) 0.984(4) 0.10(2) Uiso 0.50 1 d P
O7W O 0.627(3) 0.809(3) 0.060(2) 0.159(16) Uiso 1 1 d .
O1 O 0.4916(14) 0.0172(15) 0.0909(12) 0.053(6) Uani 1 1 d U
O2 O 0.6640(12) -0.0072(13) 0.0682(11) 0.036(5) Uani 1 1 d U
O3 O 0.5598(11) 0.1299(11) 0.2247(11) 0.029(5) Uani 1 1 d U
O4 O 0.6044(12) -0.0180(12) 0.1819(11) 0.034(5) Uani 1 1 d .
O5 O 0.7288(11) 0.1061(12) 0.1780(10) 0.029(5) Uani 1 1 d U
O6 O 0.6168(12) 0.1373(12) 0.1054(10) 0.034(5) Uani 1 1 d .
O7 O 0.7217(14) 0.2600(15) 0.0867(13) 0.057(7) Uani 1 1 d .
O8 O 0.6900(11) 0.2729(11) 0.2256(10) 0.027(5) Uani 1 1 d U
O9 O 0.8387(13) 0.2405(13) 0.1785(11) 0.037(5) Uani 1 1 d U
O10 O 0.7744(11) 0.1112(12) 0.0674(9) 0.026(5) Uani 1 1 d U
O11 O 0.8111(13) -0.0476(13) 0.0016(14) 0.051(7) Uani 1 1 d .
O12 O 0.8925(15) 0.0637(14) 0.1281(11) 0.050(7) Uani 1 1 d .
O13 O 0.7890(12) -0.0535(12) 0.1273(10) 0.030(5) Uani 1 1 d .
O14 O 0.8676(13) -0.1666(13) 0.1664(11) 0.041(6) Uiso 1 1 d .
O15 O 0.9201(12) -0.0043(12) 0.2168(12) 0.038(6) Uani 1 1 d .
O16 O 0.8341(12) -0.0534(13) 0.2999(14) 0.050(7) Uani 1 1 d .
O17 O 0.7531(10) 0.0443(10) 0.2744(9) 0.013(4) Uiso 1 1 d .
O18 O 0.7000(13) -0.1087(12) 0.2093(10) 0.035(5) Uani 1 1 d U
O19 O 0.5371(15) -0.0982(16) 0.2580(14) 0.061(7) Uiso 1 1 d .
O20 O 0.6815(13) -0.0234(12) 0.3458(11) 0.039(5) Uani 1 1 d U
O21 O 0.5823(12) 0.0716(12) 0.3164(10) 0.032(5) Uani 1 1 d .
O22 O 0.4514(12) 0.1770(13) 0.3357(13) 0.046(6) Uani 1 1 d .
O23 O 0.5925(11) 0.2198(11) 0.4174(10) 0.026 Uiso 1 1 d .
O24 O 0.5789(11) 0.2802(11) 0.3200(10) 0.025(5) Uani 1 1 d U
O25 O 0.7007(11) 0.1983(12) 0.3183(10) 0.029(5) Uani 1 1 d .
O26 O 0.6737(12) 0.4176(11) 0.3266(12) 0.040(6) Uani 1 1 d .
O27 O 0.7110(10) 0.3518(11) 0.4177(9) 0.020(4) Uani 1 1 d .
O28 O 0.8142(11) 0.3212(12) 0.3081(10) 0.029(5) Uani 1 1 d .
O29 O 0.8639(11) 0.1622(11) 0.2723(10) 0.026(5) Uani 1 1 d U
O30 O 0.9686(12) 0.2837(12) 0.3425(11) 0.035(5) Uani 1 1 d U
O31 O 0.9647(12) 0.3660(13) 0.2599(11) 0.035(5) Uiso 1 1 d .
O32 O 0.9816(11) 0.1959(12) 0.2074(9) 0.024(5) Uani 1 1 d U
O33 O 1.0593(16) 0.0507(15) 0.1616(12) 0.059(8) Uani 1 1 d .
O34 O 1.0071(12) 0.1338(11) 0.2975(11) 0.031(5) Uani 1 1 d .
O35 O 1.0208(13) 0.2255(12) 0.4446(10) 0.036(5) Uani 1 1 d .
O36 O 0.8561(11) 0.2551(11) 0.4253(10) 0.026(5) Uani 1 1 d U
O37 O 0.8951(12) 0.1000(13) 0.3780(12) 0.041(6) Uani 1 1 d .
O38 O 0.7455(11) 0.1341(12) 0.4309(10) 0.028(5) Uani 1 1 d U
O39 O 0.8182(15) 0.0096(13) 0.4508(11) 0.049(7) Uani 1 1 d .
O40 O 0.8745(14) 0.5680(13) 0.6091(12) 0.046(7) Uani 1 1 d .
O41 O 0.8184(12) 0.5578(13) 0.7329(11) 0.036(5) Uiso 1 1 d .
O42 O 0.9164(12) 0.4481(11) 0.6589(10) 0.026(5) Uani 1 1 d .
O43 O 0.7374(12) 0.4031(12) 0.6585(11) 0.034(5) Uani 1 1 d .
O44 O 0.8120(12) 0.4123(13) 0.5482(12) 0.038(5) Uani 1 1 d U
O45 O 0.7078(12) 0.5229(12) 0.6314(11) 0.032(5) Uani 1 1 d U
O46 O 0.5285(13) 0.4970(13) 0.6163(12) 0.041(6) Uiso 1 1 d .
O47 O 0.6294(11) 0.3798(12) 0.5544(11) 0.029(5) Uani 1 1 d U
O48 O 0.6207(12) 0.5132(13) 0.7367(11) 0.038(6) Uani 1 1 d .
O49 O 0.5568(13) 0.3710(13) 0.6660(12) 0.043(6) Uani 1 1 d U
O50 O 0.4277(15) 0.3188(16) 0.7259(13) 0.071(8) Uani 1 1 d .
O51 O 0.5661(15) 0.4244(14) 0.7966(12) 0.054(7) Uani 1 1 d .
O52 O 0.5573(13) 0.2812(14) 0.7930(11) 0.046(6) Uani 1 1 d U
O53 O 0.6783(12) 0.3025(12) 0.7167(11) 0.034(5) Uani 1 1 d U
O54 O 0.5526(13) 0.2186(16) 0.6543(13) 0.058(7) Uani 1 1 d .
O55 O 0.6396(15) 0.0755(14) 0.5689(12) 0.053(6) Uani 1 1 d U
O56 O 0.6654(17) 0.1672(15) 0.7179(12) 0.065(8) Uani 1 1 d .
O57 O 0.6663(11) 0.2215(12) 0.5658(10) 0.027(5) Uani 1 1 d .
O58 O 0.7824(13) 0.1744(13) 0.6309(11) 0.040(6) Uani 1 1 d .
O59 O 0.9353(12) 0.1498(12) 0.5662(11) 0.032(5) Uiso 1 1 d .
O60 O 0.8386(14) 0.2624(12) 0.5655(11) 0.042(6) Uani 1 1 d .
O61 O 0.8487(12) 0.3404(12) 0.7174(11) 0.032(5) Uani 1 1 d .
O62 O 0.9271(15) 0.2241(14) 0.7159(12) 0.052(6) Uani 1 1 d U
O63 O 0.9838(11) 0.3164(13) 0.6531(11) 0.035(6) Uani 1 1 d .
O64 O 1.0759(13) 0.4591(13) 0.7241(12) 0.043(6) Uani 1 1 d .
O65 O 0.9913(12) 0.3734(11) 0.7904(10) 0.031(5) Uani 1 1 d .
O66 O 0.9292(11) 0.5037(12) 0.7936(12) 0.035(6) Uani 1 1 d .
O67 O 0.8963(13) 0.6697(13) 0.8662(11) 0.041(6) Uani 1 1 d .
O68 O 0.8380(12) 0.5495(12) 0.9095(11) 0.040(6) Uani 1 1 d .
O69 O 0.7510(13) 0.4561(15) 0.7966(12) 0.047(6) Uani 1 1 d .
O70 O 0.7235(13) 0.6057(14) 0.8485(12) 0.048(6) Uani 1 1 d U
O71 O 0.5555(16) 0.5945(16) 0.8687(14) 0.075(9) Uani 1 1 d .
O72 O 0.6698(13) 0.5116(14) 0.9112(12) 0.047(6) Uani 1 1 d U
O73 O 0.6586(16) 0.2003(17) 0.8608(14) 0.070(8) Uani 1 1 d U
O74 O 0.7962(14) 0.2479(15) 0.7998(12) 0.053(6) Uani 1 1 d U
O75 O 0.6958(14) 0.3551(14) 0.8667(12) 0.048(6) Uani 1 1 d U
O76 O 0.9654(18) 0.2695(16) 0.8566(13) 0.069(8) Uani 1 1 d .
O77 O 0.8599(12) 0.3935(13) 0.8671(11) 0.035(5) Uani 1 1 d U
O78 O 0.7762(16) 0.4785(17) 0.9959(15) 0.074(8) Uiso 1 1 d .
N1 N 0.6246(16) 0.5112(17) 0.4823(16) 0.051(9) Uani 1 1 d .
H1A H 0.6551 0.4859 0.5024 0.061 Uiso 1 1 calc R
H1B H 0.6325 0.4899 0.4360 0.061 Uiso 1 1 calc R
N2 N 0.5110(15) 0.6199(16) 0.5451(15) 0.044(7) Uani 1 1 d DU
H2A H 0.4658 0.6378 0.5314 0.053 Uiso 1 1 calc R
H2B H 0.5105 0.6365 0.5919 0.053 Uiso 1 1 calc R
N3 N 0.5740(17) -0.0838(16) 0.4305(16) 0.051(8) Uani 1 1 d .
H3A H 0.5414 -0.1213 0.3945 0.061 Uiso 1 1 calc R
H3B H 0.6123 -0.0591 0.4132 0.061 Uiso 1 1 calc R
N4 N 0.4986(19) -0.0714(19) 0.5518(16) 0.056(9) Uani 1 1 d .
H4A H 0.5230 -0.0433 0.5951 0.067 Uiso 1 1 calc R
H4B H 0.4447 -0.0868 0.5563 0.067 Uiso 1 1 calc R
N5 N 0.8937(18) 0.4499(19) 0.4407(14) 0.056(9) Uani 1 1 d .
H5A H 0.9020 0.4007 0.4075 0.068 Uiso 1 1 calc R
H5B H 0.8522 0.4442 0.4673 0.068 Uiso 1 1 calc R
N6 N 0.9887(19) 0.5956(18) 0.4818(19) 0.073(11) Uani 1 1 d .
H6A H 0.9995 0.6404 0.5219 0.087 Uiso 1 1 calc R
H6B H 1.0267 0.5971 0.4510 0.087 Uiso 1 1 calc R
N7 N 1.0432(19) 0.8081(17) 0.9388(14) 0.054(8) Uani 1 1 d .
H7A H 1.0990 0.8232 0.9422 0.065 Uiso 1 1 calc R
H7B H 1.0242 0.7952 0.8944 0.065 Uiso 1 1 calc R
N8 N 0.9566(19) 0.7806(19) 1.0363(17) 0.063(7) Uani 1 1 d U
H8A H 0.9012 0.7645 1.0256 0.076 Uiso 1 1 calc R
H8B H 0.9708 0.7774 1.0767 0.076 Uiso 1 1 calc R
N9 N 1.0055(17) 0.6185(16) 0.9881(15) 0.043(7) Uani 1 1 d U
H9A H 1.0287 0.6330 1.0316 0.052 Uiso 1 1 calc R
H9B H 0.9495 0.6067 0.9888 0.052 Uiso 1 1 calc R
N10 N 1.0902(18) 0.6344(16) 0.8826(14) 0.050(8) Uani 1 1 d .
H10A H 1.0572 0.6122 0.8428 0.060 Uiso 1 1 calc R
H10B H 1.1354 0.6619 0.8752 0.060 Uiso 1 1 calc R
C1 C 0.648(3) 0.594(3) 0.513(3) 0.100(16) Uani 1 1 d U
H1C H 0.6887 0.6036 0.4824 0.120 Uiso 1 1 calc R
H1D H 0.6788 0.6054 0.5565 0.120 Uiso 1 1 calc R
C2 C 0.5892(17) 0.657(2) 0.528(2) 0.065(11) Uani 1 1 d DU
H2C H 0.5790 0.6691 0.4884 0.078 Uiso 1 1 calc R
H2D H 0.6107 0.7061 0.5682 0.078 Uiso 1 1 calc R
C3 C 0.618(3) -0.123(2) 0.472(2) 0.074(14) Uani 1 1 d .
H3C H 0.6628 -0.0860 0.5039 0.089 Uiso 1 1 calc R
H3D H 0.6429 -0.1716 0.4406 0.089 Uiso 1 1 calc R
C4 C 0.545(3) -0.145(2) 0.514(2) 0.079(15) Uani 1 1 d .
H4C H 0.5058 -0.1883 0.4817 0.095 Uiso 1 1 calc R
H4D H 0.5690 -0.1625 0.5475 0.095 Uiso 1 1 calc R
C5 C 0.869(2) 0.505(2) 0.407(2) 0.052(10) Uani 1 1 d U
H5C H 0.8081 0.5004 0.4002 0.063 Uiso 1 1 calc R
H5D H 0.8929 0.4873 0.3611 0.063 Uiso 1 1 calc R
C6 C 0.902(3) 0.594(3) 0.453(3) 0.093(15) Uani 1 1 d U
H6C H 0.9028 0.6249 0.4252 0.111 Uiso 1 1 calc R
H6D H 0.8647 0.6175 0.4911 0.111 Uiso 1 1 calc R
C7 C 0.999(2) 0.876(2) 0.987(2) 0.056(10) Uani 1 1 d U
H7C H 1.0368 0.9256 1.0030 0.067 Uiso 1 1 calc R
H7D H 0.9503 0.8833 0.9625 0.067 Uiso 1 1 calc R
C8 C 0.974(3) 0.864(3) 1.044(2) 0.069(8) Uani 1 1 d U
H8C H 0.9226 0.8910 1.0591 0.082 Uiso 1 1 calc R
H8D H 1.0168 0.8906 1.0815 0.082 Uiso 1 1 calc R
C9 C 1.042(2) 0.549(2) 0.9401(19) 0.045(9) Uani 1 1 d U
H9C H 0.9986 0.5140 0.9058 0.055 Uiso 1 1 calc R
H9D H 1.0635 0.5198 0.9653 0.055 Uiso 1 1 calc R
C10 C 1.118(3) 0.572(2) 0.900(2) 0.075(15) Uani 1 1 d .
H10C H 1.1693 0.5904 0.9299 0.090 Uiso 1 1 calc R
H10D H 1.1287 0.5248 0.8577 0.090 Uiso 1 1 calc R
O1W O 1.174(2) 0.762(2) 1.0414(19) 0.117(12) Uiso 1 1 d .
O4W O 1.085(3) 0.059(3) 0.471(3) 0.072(16) Uiso 0.50 1 d P

loop_
_atom_site_aniso_label
_atom_site_aniso_U_11
_atom_site_aniso_U_22
_atom_site_aniso_U_33
_atom_site_aniso_U_23
_atom_site_aniso_U_13
_atom_site_aniso_U_12
Eu1 0.0309(9) 0.0171(9) 0.0275(10) 0.0096(8) 0.0072(7) 0.0011(7)
W1 0.0381(8) 0.0324(9) 0.0296(8) 0.0094(8) -0.0024(7) -0.0038(6)
W2 0.0432(8) 0.0328(8) 0.0284(8) 0.0191(8) 0.0024(7) 0.0028(7)
W3 0.0486(9) 0.0284(8) 0.0219(8) 0.0068(7) 0.0082(7) 0.0028(7)
W4 0.0504(9) 0.0175(7) 0.0299(8) 0.0069(7) 0.0098(7) 0.0085(6)
W5 0.0428(8) 0.0197(7) 0.0347(9) 0.0114(7) 0.0081(7) -0.0067(6)
W6 0.0255(7) 0.0235(7) 0.0336(8) 0.0117(7) 0.0076(6) -0.0005(6)
W7 0.0271(7) 0.0173(7) 0.0300(8) 0.0134(7) 0.0035(6) 0.0040(5)
W8 0.0275(7) 0.0241(7) 0.0343(8) 0.0169(7) 0.0083(6) -0.0007(6)
W9 0.0352(8) 0.0288(8) 0.0330(9) 0.0099(8) 0.0143(7) 0.0107(6)
W10 0.0286(7) 0.0186(7) 0.0302(8) 0.0100(7) 0.0027(6) 0.0049(6)
W11 0.0495(8) 0.0158(7) 0.0266(8) 0.0119(7) 0.0082(7) 0.0057(6)
W12 0.0299(7) 0.0162(7) 0.0303(8) 0.0107(7) 0.0042(6) -0.0016(5)
W13 0.0317(8) 0.0257(8) 0.0356(9) 0.0027(8) 0.0092(7) 0.0032(6)
W14 0.0490(10) 0.0450(10) 0.0435(10) 0.0036(9) 0.0214(8) -0.0214(8)
W15 0.0638(10) 0.0251(8) 0.0309(9) 0.0112(8) 0.0056(8) -0.0160(7)
W16 0.0587(9) 0.0190(7) 0.0240(8) 0.0096(7) -0.0007(7) 0.0032(6)
W17 0.0359(8) 0.0229(8) 0.0276(8) 0.0110(7) 0.0015(6) -0.0013(6)
W18 0.0440(8) 0.0207(8) 0.0278(8) 0.0013(7) 0.0088(7) -0.0060(6)
W19 0.0503(9) 0.0351(9) 0.0339(9) -0.0060(8) 0.0228(8) -0.0054(7)
W20 0.1007(14) 0.0398(10) 0.0314(10) 0.0154(9) 0.0131(9) -0.0297(9)
W21 0.0824(11) 0.0295(9) 0.0256(9) 0.0149(8) -0.0034(8) -0.0048(8)
W22 0.0786(12) 0.0367(9) 0.0195(8) 0.0023(8) 0.0134(8) -0.0169(8)
As1 0.0205(15) 0.0098(15) 0.0122(16) 0.0038(14) 0.0047(12) 0.0030(12)
As2 0.0374(18) 0.0126(16) 0.0179(18) 0.0018(16) 0.0101(15) -0.0057(14)
Cu1 0.032(3) 0.023(3) 0.052(4) 0.010(3) 0.010(3) 0.005(3)
Cu2 0.059(4) 0.037(4) 0.040(4) 0.021(4) 0.008(3) -0.019(3)
Cu3 0.050(4) 0.034(4) 0.037(4) 0.004(3) 0.008(3) -0.019(3)
Cu4 0.070(3) 0.035(3) 0.038(3) 0.017(3) 0.015(2) -0.011(2)
Na1 0.023(3) 0.022(3) 0.023(3) 0.0096(14) 0.0029(10) 0.0014(10)
Na2 0.041(8) 0.045(10) 0.099(14) 0.014(10) -0.027(9) 0.012(7)
O1 0.046(10) 0.056(10) 0.049(10) 0.017(8) -0.006(8) -0.006(8)
O2 0.035(9) 0.040(9) 0.032(9) 0.015(8) -0.013(7) 0.000(7)
O3 0.019(8) 0.013(8) 0.049(9) 0.009(7) -0.008(7) -0.011(6)
O4 0.037(12) 0.023(13) 0.037(14) 0.010(12) 0.005(11) -0.004(10)
O5 0.025(8) 0.037(9) 0.030(9) 0.021(7) 0.001(7) -0.011(7)
O6 0.040(13) 0.034(14) 0.018(12) 0.001(12) -0.009(10) 0.004(10)
O7 0.057(16) 0.069(19) 0.072(19) 0.058(18) 0.013(14) -0.009(13)
O8 0.026(8) 0.015(8) 0.038(9) 0.011(7) 0.009(7) -0.005(6)
O9 0.049(9) 0.038(9) 0.033(9) 0.025(8) 0.010(7) -0.004(7)
O10 0.034(8) 0.037(9) 0.013(8) 0.017(7) 0.000(7) -0.001(7)
O11 0.038(13) 0.019(13) 0.09(2) 0.019(15) -0.005(14) -0.002(10)
O12 0.083(18) 0.045(16) 0.031(15) 0.024(14) 0.024(13) 0.007(13)
O13 0.033(12) 0.041(14) 0.014(12) 0.010(12) 0.013(10) 0.003(10)
O15 0.029(12) 0.031(14) 0.053(16) 0.016(13) 0.021(11) 0.006(10)
O16 0.031(12) 0.027(14) 0.10(2) 0.035(16) -0.018(13) -0.006(10)
O18 0.054(9) 0.032(9) 0.026(9) 0.018(8) -0.003(7) 0.007(7)
O20 0.055(9) 0.025(9) 0.037(9) 0.014(8) 0.013(7) -0.002(7)
O21 0.043(13) 0.034(14) 0.019(12) 0.011(12) 0.011(10) -0.004(10)
O22 0.027(12) 0.034(14) 0.074(19) 0.024(15) 0.006(12) -0.015(10)
O24 0.021(8) 0.016(8) 0.042(9) 0.015(7) 0.003(7) 0.000(6)
O25 0.017(10) 0.045(14) 0.030(13) 0.019(12) 0.007(9) 0.022(10)
O26 0.045(13) 0.011(11) 0.065(17) 0.017(13) 0.008(12) 0.011(10)
O27 0.023(10) 0.024(12) 0.009(10) 0.004(10) 0.010(9) 0.001(9)
O28 0.034(12) 0.028(13) 0.028(13) 0.014(12) 0.004(10) 0.007(10)
O29 0.032(8) 0.021(8) 0.022(8) 0.006(7) 0.004(7) 0.001(7)
O30 0.037(9) 0.026(9) 0.040(9) 0.014(7) 0.018(7) -0.003(7)
O32 0.024(8) 0.032(9) 0.014(8) 0.007(7) 0.007(6) 0.003(7)
O33 0.10(2) 0.056(17) 0.032(15) 0.022(15) 0.027(14) 0.054(15)
O34 0.035(12) 0.016(11) 0.036(14) 0.004(11) 0.019(11) 0.005(9)
O35 0.061(15) 0.032(14) 0.007(11) -0.001(11) -0.005(11) 0.005(11)
O36 0.039(8) 0.025(8) 0.021(8) 0.017(7) -0.002(7) 0.005(7)
O37 0.029(12) 0.031(14) 0.063(17) 0.021(14) -0.010(12) -0.008(10)
O38 0.028(5) 0.028(5) 0.028(5) 0.012(2) 0.0017(10) 0.0023(11)
O39 0.094(19) 0.033(15) 0.033(14) 0.024(13) -0.002(13) 0.019(13)
O40 0.074(16) 0.036(15) 0.044(15) 0.035(14) -0.012(13) -0.012(12)
O42 0.042(12) 0.011(11) 0.017(12) -0.003(10) 0.005(10) 0.003(9)
O43 0.037(12) 0.025(13) 0.047(15) 0.021(13) 0.008(11) 0.010(10)
O44 0.033(9) 0.034(9) 0.047(9) 0.014(8) 0.024(7) 0.010(7)
O45 0.030(8) 0.021(8) 0.036(9) 0.003(7) 0.003(7) 0.001(7)
O47 0.023(8) 0.032(9) 0.037(9) 0.022(7) -0.003(7) -0.013(7)
O48 0.033(12) 0.037(14) 0.031(14) 0.001(12) 0.013(11) 0.001(11)
O49 0.042(9) 0.041(9) 0.043(10) 0.016(8) 0.026(7) 0.001(7)
O50 0.065(18) 0.07(2) 0.041(17) -0.006(16) 0.030(14) -0.031(15)
O51 0.074(17) 0.043(16) 0.042(16) 0.015(14) 0.041(14) 0.004(13)
O52 0.043(9) 0.052(10) 0.036(9) 0.014(8) 0.014(7) -0.008(7)
O53 0.035(9) 0.023(8) 0.039(9) 0.007(7) 0.012(7) 0.005(7)
O54 0.040(14) 0.08(2) 0.058(18) 0.030(17) 0.030(13) -0.009(13)
O55 0.074(11) 0.045(10) 0.045(10) 0.026(8) -0.003(8) -0.004(8)
O56 0.12(2) 0.053(18) 0.042(17) 0.038(16) 0.022(16) 0.011(16)
O57 0.017(10) 0.032(13) 0.019(12) -0.003(11) 0.004(9) -0.005(9)
O58 0.048(14) 0.043(15) 0.042(15) 0.031(14) 0.009(12) 0.000(11)
O60 0.068(16) 0.017(12) 0.043(15) 0.015(13) -0.005(13) 0.010(11)
O61 0.048(13) 0.020(12) 0.034(14) 0.017(12) 0.015(11) -0.002(10)
O62 0.071(17) 0.040(14) 0.046(9) 0.020(10) 0.000(12) -0.005(13)
O63 0.026(11) 0.051(15) 0.042(14) 0.035(14) 0.011(10) -0.003(10)
O64 0.046(14) 0.046(16) 0.049(16) 0.031(14) 0.010(12) 0.013(12)
O65 0.044(13) 0.016(12) 0.021(12) -0.002(11) 0.002(10) -0.010(10)
O66 0.019(11) 0.034(14) 0.054(16) 0.024(13) -0.004(10) -0.013(10)
O67 0.041(13) 0.026(13) 0.032(14) -0.011(12) 0.009(11) -0.006(11)
O68 0.032(12) 0.024(13) 0.040(15) -0.011(12) 0.014(11) -0.006(10)
O69 0.034(13) 0.059(17) 0.058(18) 0.034(16) 0.014(12) 0.002(12)
O70 0.044(9) 0.041(9) 0.052(10) 0.016(8) 0.008(8) -0.018(7)
O71 0.075(19) 0.056(19) 0.07(2) -0.003(17) 0.059(16) -0.009(15)
O72 0.048(10) 0.041(10) 0.043(10) 0.010(8) 0.015(8) -0.002(7)
O73 0.079(11) 0.075(11) 0.062(11) 0.035(9) 0.017(8) -0.007(8)
O74 0.064(10) 0.057(10) 0.044(10) 0.030(8) 0.014(8) -0.010(8)
O75 0.054(10) 0.053(10) 0.044(10) 0.027(8) 0.020(8) -0.004(7)
O76 0.11(2) 0.054(18) 0.037(17) 0.024(16) -0.020(16) -0.026(16)
O77 0.035(5) 0.035(5) 0.035(5) 0.015(2) 0.0021(11) 0.0026(11)
N1 0.044(17) 0.05(2) 0.07(2) 0.04(2) 0.031(17) 0.000(15)
N2 0.039(10) 0.039(11) 0.044(11) 0.007(8) 0.004(8) 0.010(8)
N3 0.058(19) 0.025(17) 0.06(2) 0.013(18) -0.010(17) -0.027(15)
N4 0.06(2) 0.05(2) 0.04(2) 0.013(19) -0.008(17) -0.030(18)
N5 0.07(2) 0.07(2) 0.019(17) 0.019(19) -0.016(15) -0.035(18)
N6 0.06(2) 0.04(2) 0.11(3) 0.01(2) 0.04(2) 0.020(17)
N7 0.07(2) 0.05(2) 0.019(17) -0.010(17) -0.008(16) -0.020(17)
N8 0.062(12) 0.063(12) 0.070(13) 0.034(11) 0.005(11) 0.005(11)
N9 0.045(11) 0.041(11) 0.040(11) 0.014(9) 0.009(8) -0.006(8)
N10 0.07(2) 0.028(18) 0.037(19) 0.005(17) -0.025(16) -0.027(15)
C1 0.104(19) 0.095(18) 0.103(19) 0.043(12) 0.005(10) 0.006(10)
C2 0.060(14) 0.062(14) 0.073(15) 0.027(10) 0.010(9) 0.011(9)
C3 0.10(3) 0.05(3) 0.08(4) 0.03(3) 0.05(3) 0.04(2)
C4 0.16(5) 0.03(3) 0.03(2) 0.00(2) 0.04(3) 0.00(3)
C5 0.046(13) 0.052(13) 0.053(13) 0.017(10) 0.007(9) -0.003(9)
C6 0.086(18) 0.089(17) 0.096(18) 0.033(11) 0.012(10) 0.002(10)
C7 0.065(14) 0.047(13) 0.061(13) 0.030(10) 0.008(9) 0.001(9)
C8 0.067(11) 0.066(11) 0.073(12) 0.030(9) 0.010(8) 0.006(8)
C9 0.054(13) 0.044(12) 0.047(12) 0.029(10) 0.004(9) -0.004(9)
C10 0.09(3) 0.04(3) 0.11(4) 0.05(3) -0.02(3) -0.03(2)

loop_
_atom_type_symbol
_atom_type_description
_atom_type_scat_dispersion_real
_atom_type_scat_dispersion_imag
_atom_type_scat_source
C C 0.0033 0.0016 'International Tables Vol C Tables 4.2.6.8 and 6.1.1.4'
H H 0.0000 0.0000 'International Tables Vol C Tables 4.2.6.8 and 6.1.1.4'
N N 0.0061 0.0033 'International Tables Vol C Tables 4.2.6.8 and 6.1.1.4'
O O 0.0106 0.0060 'International Tables Vol C Tables 4.2.6.8 and 6.1.1.4'
Cu Cu 0.3201 1.2651 'International Tables Vol C Tables 4.2.6.8 and 6.1.1.4'
As As 0.0499 2.0058 'International Tables Vol C Tables 4.2.6.8 and 6.1.1.4'
Eu Eu -0.1578 3.6682 'International Tables Vol C Tables 4.2.6.8 and 6.1.1.4'
W W -0.8490 6.8722 'International Tables Vol C Tables 4.2.6.8 and 6.1.1.4'
Na Na 0.0362 0.0249 'International Tables Vol C Tables 4.2.6.8 and 6.1.1.4'

loop_
_geom_angle_atom_site_label_1
_geom_angle_atom_site_label_2
_geom_angle_atom_site_label_3
_geom_angle
_geom_angle_site_symmetry_1
_geom_angle_site_symmetry_3
O36 Eu1 O38 70.2(6) . .
O36 Eu1 O60 74.3(7) . .
O38 Eu1 O60 78.9(6) . .
O36 Eu1 O27 78.2(5) . .
O38 Eu1 O27 118.5(6) . .
O60 Eu1 O27 139.5(6) . .
O36 Eu1 O57 133.9(6) . .
O38 Eu1 O57 75.4(6) . .
O60 Eu1 O57 69.7(6) . .
O27 Eu1 O57 146.9(6) . .
O36 Eu1 O44 78.7(6) . .
O38 Eu1 O44 143.2(6) . .
O60 Eu1 O44 74.1(7) . .
O27 Eu1 O44 71.8(6) . .
O57 Eu1 O44 116.4(6) . .
O36 Eu1 O47 145.2(6) . .
O38 Eu1 O47 143.5(6) . .
O60 Eu1 O47 113.3(7) . .
O27 Eu1 O47 75.5(6) . .
O57 Eu1 O47 77.3(6) . .
O44 Eu1 O47 71.7(6) . .
O36 Eu1 O23 116.2(6) . .
O38 Eu1 O23 76.2(6) . .
O60 Eu1 O23 146.8(6) . .
O27 Eu1 O23 72.8(6) . .
O57 Eu1 O23 83.1(6) . .
O44 Eu1 O23 137.3(6) . .
O47 Eu1 O23 76.9(6) . .
O1 W1 O3 104.9(10) . .
O1 W1 O6 100.7(9) . .
O3 W1 O6 93.6(8) . .
O1 W1 O2 101.1(10) . .
O3 W1 O2 153.7(8) . .
O6 W1 O2 85.5(8) . .
O1 W1 O4 102.2(9) . .
O3 W1 O4 85.5(8) . .
O6 W1 O4 156.6(8) . .
O2 W1 O4 85.2(8) . .
O1 W1 O5 169.4(9) . .
O3 W1 O5 84.3(7) . .
O6 W1 O5 73.1(7) . .
O2 W1 O5 70.2(8) . .
O4 W1 O5 83.5(7) . .
O7 W2 O8 106.8(10) . .
O7 W2 O9 101.5(9) . .
O8 W2 O9 85.4(8) . .
O7 W2 O10 98.7(10) . .
O8 W2 O10 154.3(7) . .
O9 W2 O10 86.4(8) . .
O7 W2 O6 101.2(9) . .
O8 W2 O6 93.7(8) . .
O9 W2 O6 156.5(7) . .
O10 W2 O6 84.3(8) . .
O7 W2 O5 166.5(11) . .
O8 W2 O5 85.3(7) . .
O9 W2 O5 85.0(7) . .
O10 W2 O5 69.7(7) . .
O6 W2 O5 71.6(7) . .
O11 W3 O13 101.0(9) . .
O11 W3 O10 102.4(9) . .
O13 W3 O10 156.5(8) . .
O11 W3 O12 104.2(10) . .
O13 W3 O12 85.5(8) . .
O10 W3 O12 86.7(8) . .
O11 W3 O2 100.5(10) . .
O13 W3 O2 89.1(8) . .
O10 W3 O2 88.8(8) . .
O12 W3 O2 155.3(9) . .
O11 W3 O5 169.5(8) . .
O13 W3 O5 86.1(7) . .
O10 W3 O5 71.0(7) . .
O12 W3 O5 83.9(8) . .
O2 W3 O5 71.6(8) . .
O14 W4 O16 103.0(9) . .
O14 W4 O15 97.9(9) . .
O16 W4 O15 90.8(9) . .
O14 W4 O13 100.9(9) . .
O16 W4 O13 156.2(9) . .
O15 W4 O13 85.8(8) . .
O14 W4 O18 102.9(9) . .
O16 W4 O18 88.7(8) . .
O15 W4 O18 158.8(8) . .
O13 W4 O18 86.2(7) . .
O14 W4 O17 172.5(7) . .
O16 W4 O17 71.5(7) . .
O15 W4 O17 87.3(7) . .
O13 W4 O17 84.8(7) . .
O18 W4 O17 72.4(7) . .
O19 W5 O4 101.7(10) . .
O19 W5 O20 100.9(10) . .
O4 W5 O20 157.3(8) . .
O19 W5 O18 100.2(11) . .
O4 W5 O18 85.5(8) . .
O20 W5 O18 88.6(9) . .
O19 W5 O21 102.2(10) . .
O4 W5 O21 89.2(8) . .
O20 W5 O21 88.0(9) . .
O18 W5 O21 157.6(8) . .
O19 W5 O17 171.1(8) . .
O4 W5 O17 85.0(7) . .
O20 W5 O17 72.3(7) . .
O18 W5 O17 74.4(7) . .
O21 W5 O17 83.4(7) . .
O22 W6 O23 101.5(10) . .
O22 W6 O21 102.7(9) . .
O23 W6 O21 92.8(8) . .
O22 W6 O24 99.0(8) . .
O23 W6 O24 95.5(8) . .
O21 W6 O24 154.7(8) . .
O22 W6 O3 96.7(10) . .
O23 W6 O3 161.7(8) . .
O21 W6 O3 81.7(7) . .
O24 W6 O3 83.1(8) . .
O22 W6 O25 171.5(8) . .
O23 W6 O25 81.5(8) . .
O21 W6 O25 85.0(7) . .
O24 W6 O25 72.7(7) . .
O3 W6 O25 80.7(7) . .
O26 W7 O27 103.3(10) . .
O26 W7 O28 104.0(9) . .
O27 W7 O28 95.0(8) . .
O26 W7 O8 92.9(9) . .
O27 W7 O8 163.5(8) . .
O28 W7 O8 78.4(8) . .
O26 W7 O24 98.6(8) . .
O27 W7 O24 94.5(8) . .
O28 W7 O24 152.7(8) . .
O8 W7 O24 85.4(8) . .
O26 W7 O25 169.7(8) . .
O27 W7 O25 81.9(7) . .
O28 W7 O25 84.2(7) . .
O8 W7 O25 82.5(7) . .
O24 W7 O25 71.9(6) . .
O31 W8 O30 99.3(9) . .
O31 W8 O28 102.0(9) . .
O30 W8 O28 94.0(8) . .
O31 W8 O32 103.9(9) . .
O30 W8 O32 88.2(8) . .
O28 W8 O32 153.3(8) . .
O31 W8 O9 102.3(8) . .
O30 W8 O9 158.3(8) . .
O28 W8 O9 83.4(8) . .
O32 W8 O9 84.9(8) . .
O31 W8 O29 171.2(8) . .
O30 W8 O29 73.4(7) . .
O28 W8 O29 83.7(7) . .
O32 W8 O29 71.5(7) . .
O9 W8 O29 84.9(7) . .
O33 W9 O34 105.9(10) . .
O33 W9 O32 103.1(10) . .
O34 W9 O32 89.1(8) . .
O33 W9 O12 101.2(11) . .
O34 W9 O12 152.9(9) . .
O32 W9 O12 85.1(8) . .
O33 W9 O15 100.8(10) . .
O34 W9 O15 87.8(9) . .
O32 W9 O15 155.8(7) . .
O12 W9 O15 86.8(9) . .
O33 W9 O29 172.6(10) . .
O34 W9 O29 70.2(7) . .
O32 W9 O29 71.0(7) . .
O12 W9 O29 83.0(8) . .
O15 W9 O29 85.5(7) . .
O35 W10 O36 104.7(9) . .
O35 W10 O37 101.5(9) . .
O36 W10 O37 95.1(9) . .
O35 W10 O34 98.1(9) . .
O36 W10 O34 156.3(8) . .
O37 W10 O34 86.5(9) . .
O35 W10 O30 100.7(9) . .
O36 W10 O30 89.2(8) . .
O37 W10 O30 155.5(9) . .
O34 W10 O30 80.2(8) . .
O35 W10 O29 163.4(8) . .
O36 W10 O29 89.2(7) . .
O37 W10 O29 85.9(8) . .
O34 W10 O29 67.3(7) . .
O30 W10 O29 70.0(7) . .
O38 W11 O39 104.7(9) . .
O38 W11 O37 90.8(9) . .
O39 W11 O37 102.3(10) . .
O38 W11 O20 96.0(9) . .
O39 W11 O20 101.5(9) . .
O37 W11 O20 152.6(9) . .
O38 W11 O16 157.9(8) . .
O39 W11 O16 97.4(9) . .
O37 W11 O16 83.1(9) . .
O20 W11 O16 80.7(8) . .
O38 W11 O17 91.3(7) . .
O39 W11 O17 162.9(8) . .
O37 W11 O17 83.2(7) . .
O20 W11 O17 70.2(7) . .
O16 W11 O17 67.0(7) . .
O44 W12 O40 100.5(10) . .
O44 W12 O45 96.8(9) . .
O40 W12 O45 99.5(9) . .
O44 W12 O42 91.4(9) . .
O40 W12 O42 102.4(9) . .
O45 W12 O42 154.7(8) . .
O44 W12 O41 161.1(8) . .
O40 W12 O41 98.2(9) . .
O45 W12 O41 81.9(8) . .
O42 W12 O41 82.7(8) . .
O44 W12 O43 81.3(8) . .
O40 W12 O43 172.5(9) . .
O45 W12 O43 73.0(7) . .
O42 W12 O43 84.8(7) . .
O41 W12 O43 80.3(8) . .
O47 W13 O46 103.2(10) . .
O47 W13 O45 93.4(8) . .
O46 W13 O45 98.9(8) . .
O47 W13 O49 95.6(9) . .
O46 W13 O49 103.9(9) . .
O45 W13 O49 152.7(8) . .
O47 W13 O48 161.4(8) . .
O46 W13 O48 95.4(9) . .
O45 W13 O48 85.1(8) . .
O49 W13 O48 78.3(9) . .
O47 W13 O43 80.5(8) . .
O46 W13 O43 170.6(8) . .
O45 W13 O43 72.0(7) . .
O49 W13 O43 84.1(7) . .
O48 W13 O43 81.3(8) . .
O50 W14 O49 101.8(11) . .
O50 W14 O54 104.0(11) . .
O49 W14 O54 93.0(10) . .
O50 W14 O51 100.2(11) . .
O49 W14 O51 83.8(9) . .
O54 W14 O51 155.8(10) . .
O50 W14 O52 99.7(11) . .
O49 W14 O52 157.2(9) . .
O54 W14 O52 89.0(10) . .
O51 W14 O52 85.2(10) . .
O50 W14 O53 171.9(11) . .
O49 W14 O53 83.3(8) . .
O54 W14 O53 69.3(9) . .
O51 W14 O53 86.5(9) . .
O52 W14 O53 76.1(8) . .
O57 W15 O55 104.1(9) . .
O57 W15 O58 94.8(8) . .
O55 W15 O58 97.4(10) . .
O57 W15 O54 90.7(9) . .
O55 W15 O54 105.6(11) . .
O58 W15 O54 154.3(11) . .
O57 W15 O56 157.9(10) . .
O55 W15 O56 98.0(10) . .
O58 W15 O56 83.7(9) . .
O54 W15 O56 81.8(10) . .
O57 W15 O53 89.8(8) . .
O55 W15 O53 164.9(8) . .
O58 W15 O53 87.1(8) . .
O54 W15 O53 67.7(9) . .
O56 W15 O53 68.1(8) . .
O59 W16 O60 103.7(10) . .
O59 W16 O58 100.4(9) . .
O60 W16 O58 91.6(9) . .
O59 W16 O63 101.9(9) . .
O60 W16 O63 95.4(9) . .
O58 W16 O63 154.3(9) . .
O59 W16 O62 98.0(9) . .
O60 W16 O62 158.3(10) . .
O58 W16 O62 84.4(8) . .
O63 W16 O62 80.0(8) . .
O59 W16 O61 165.4(8) . .
O60 W16 O61 89.6(9) . .
O58 W16 O61 85.0(8) . .
O63 W16 O61 70.3(8) . .
O62 W16 O61 68.8(8) . .
O59 W16 Na3 26.5(7) . .
O60 W16 Na3 128.7(8) . .
O58 W16 Na3 105.2(7) . .
O63 W16 Na3 89.6(7) . .
O62 W16 Na3 72.8(7) . .
O61 W16 Na3 139.0(6) . .
O64 W17 O66 102.8(10) . .
O64 W17 O63 98.6(10) . .
O66 W17 O63 158.7(8) . .
O64 W17 O42 102.3(8) . .
O66 W17 O42 86.7(8) . .
O63 W17 O42 89.5(8) . .
O64 W17 O65 100.6(8) . .
O66 W17 O65 87.9(8) . .
O63 W17 O65 87.5(8) . .
O42 W17 O65 157.1(8) . .
O64 W17 O61 168.9(8) . .
O66 W17 O61 86.7(7) . .
O63 W17 O61 72.0(7) . .
O42 W17 O61 83.9(7) . .
O65 W17 O61 73.6(7) . .
O67 W18 O41 105.9(9) . .
O67 W18 O70 102.3(10) . .
O41 W18 O70 90.7(9) . .
O67 W18 O66 102.0(9) . .
O41 W18 O66 85.6(9) . .
O70 W18 O66 155.5(8) . .
O67 W18 O68 99.0(9) . .
O41 W18 O68 155.0(9) . .
O70 W18 O68 86.6(8) . .
O66 W18 O68 86.7(8) . .
O67 W18 O69 169.1(9) . .
O41 W18 O69 83.7(8) . .
O70 W18 O69 71.9(8) . .
O66 W18 O69 83.7(7) . .
O68 W18 O69 71.9(8) . .
O71 W19 O48 105.0(12) . .
O71 W19 O70 98.5(11) . .
O48 W19 O70 90.6(9) . .
O71 W19 O51 104.9(11) . .
O48 W19 O51 84.6(9) . .
O70 W19 O51 156.5(10) . .
O71 W19 O72 100.2(12) . .
O48 W19 O72 154.8(9) . .
O70 W19 O72 86.8(9) . .
O51 W19 O72 87.9(9) . .
O71 W19 O69 167.4(12) . .
O48 W19 O69 83.4(8) . .
O70 W19 O69 71.7(9) . .
O51 W19 O69 85.0(9) . .
O72 W19 O69 72.0(8) . .
O73 W20 O56 105.1(11) . .
O73 W20 O75 102.0(11) . .
O56 W20 O75 152.5(8) . .
O73 W20 O74 98.7(10) . .
O56 W20 O74 87.4(12) . .
O75 W20 O74 84.5(10) . .
O73 W20 O52 104.0(10) . .
O56 W20 O52 93.0(11) . .
O75 W20 O52 84.3(10) . .
O74 W20 O52 156.3(8) . .
O73 W20 O53 173.0(10) . .
O56 W20 O53 69.8(8) . .
O75 W20 O53 83.5(8) . .
O74 W20 O53 86.1(7) . .
O52 W20 O53 71.9(7) . .
O76 W21 O62 102.0(12) . .
O76 W21 O74 103.8(10) . .
O62 W21 O74 93.0(10) . .
O76 W21 O77 103.0(11) . .
O62 W21 O77 154.7(8) . .
O74 W21 O77 84.5(10) . .
O76 W21 O65 98.2(10) . .
O62 W21 O65 88.0(9) . .
O74 W21 O65 157.2(9) . .
O77 W21 O65 84.9(8) . .
O76 W21 O61 168.5(10) . .
O62 W21 O61 71.9(8) . .
O74 W21 O61 86.6(8) . .
O77 W21 O61 82.7(7) . .
O65 W21 O61 72.1(7) . .
O78 W22 O72 97.6(11) . .
O78 W22 O77 107.3(11) . .
O72 W22 O77 155.0(9) . .
O78 W22 O68 100.8(11) . .
O72 W22 O68 89.7(9) . .
O77 W22 O68 87.1(8) . .
O78 W22 O75 104.7(11) . .
O72 W22 O75 87.0(9) . .
O77 W22 O75 85.3(9) . .
O68 W22 O75 154.5(9) . .
O78 W22 O69 168.4(11) . .
O72 W22 O69 73.6(8) . .
O77 W22 O69 81.9(8) . .
O68 W22 O69 72.2(8) . .
O75 W22 O69 82.7(8) . .
O25 As1 O17 111.8(8) . .
O25 As1 O29 113.5(10) . .
O17 As1 O29 106.6(8) . .
O25 As1 O5 110.8(9) . .
O17 As1 O5 107.5(9) . .
O29 As1 O5 106.3(8) . .
O43 As2 O69 109.6(10) . .
O43 As2 O61 110.9(9) . .
O69 As2 O61 108.1(10) . .
O43 As2 O53 110.8(10) . .
O69 As2 O53 110.1(10) . .
O61 As2 O53 107.3(9) . .
N2 Cu1 N2 180 2_666 .
N2 Cu1 N1 85.0(11) 2_666 2_666
N2 Cu1 N1 95.0(11) . 2_666
N2 Cu1 N1 95.0(11) 2_666 .
N2 Cu1 N1 85.0(11) . .
N1 Cu1 N1 180 2_666 .
N4 Cu2 N4 180 2_656 .
N4 Cu2 N3 85.0(12) 2_656 2_656
N4 Cu2 N3 95.0(12) . 2_656
N4 Cu2 N3 95.0(12) 2_656 .
N4 Cu2 N3 85.0(12) . .
N3 Cu2 N3 180 2_656 .
N6 Cu3 N6 180 . 2_766
N6 Cu3 N5 91.8(13) . 2_766
N6 Cu3 N5 88.2(13) 2_766 2_766
N6 Cu3 N5 88.2(13) . .
N6 Cu3 N5 91.8(13) 2_766 .
N5 Cu3 N5 180 2_766 .
N8 Cu4 N10 176.5(11) . .
N8 Cu4 N7 84.2(12) . .
N10 Cu4 N7 98.9(11) . .
N8 Cu4 N9 91.6(11) . .
N10 Cu4 N9 85.3(11) . .
N7 Cu4 N9 175.4(12) . .
O5W Na1 O50 172.4(18) . .
O3W Na3 O59 96.5(14) . .
O3W Na3 O4W 156(2) . .
O59 Na3 O4W 91.1(15) . .
O3W Na3 O39 102.5(13) . 2_756
O59 Na3 O39 159.5(10) . 2_756
O4W Na3 O39 68.5(14) . 2_756
O3W Na3 O4W 62.8(17) . 2_756
O59 Na3 O4W 87.0(13) . 2_756
O4W Na3 O4W 95.1(17) . 2_756
O39 Na3 O4W 95.0(13) 2_756 2_756
O3W Na3 Na3 102.7(15) . 2_756
O59 Na3 Na3 88.2(9) . 2_756
O4W Na3 Na3 54.7(15) . 2_756
O39 Na3 Na3 80.4(9) 2_756 2_756
O4W Na3 Na3 40.4(11) 2_756 2_756
O3W Na3 W16 85.7(12) . .
O59 Na3 W16 19.6(6) . .
O4W Na3 W16 107.2(14) . .
O39 Na3 W16 168.1(8) 2_756 .
O4W Na3 W16 96.4(12) 2_756 .
Na3 Na3 W16 106.5(7) 2_756 .
W3 O2 W1 124.5(11) . .
W1 O3 W6 156.6(10) . .
W5 O4 W1 149.5(12) . .
As1 O5 W3 126.7(10) . .
As1 O5 W2 120.9(10) . .
W3 O5 W2 94.3(6) . .
As1 O5 W1 120.6(9) . .
W3 O5 W1 93.6(7) . .
W2 O5 W1 92.2(6) . .
W1 O6 W2 122.7(9) . .
W2 O8 W7 156.8(10) . .
W2 O9 W8 149.4(11) . .
W3 O10 W2 124.9(9) . .
W9 O12 W3 152.1(11) . .
W3 O13 W4 152.3(12) . .
W4 O15 W9 149.0(11) . .
W4 O16 W11 127.7(10) . .
As1 O17 W5 122.4(8) . .
As1 O17 W4 125.8(8) . .
W5 O17 W4 91.8(6) . .
As1 O17 W11 121.9(9) . .
W5 O17 W11 92.3(5) . .
W4 O17 W11 93.8(5) . .
W5 O18 W4 121.1(11) . .
W5 O20 W11 124.9(9) . .
W6 O21 W5 152.8(10) . .
W6 O23 Eu1 137.0(9) . .
W6 O24 W7 119.1(8) . .
As1 O25 W6 126.2(11) . .
As1 O25 W7 124.7(9) . .
W6 O25 W7 94.4(6) . .
W7 O27 Eu1 136.6(10) . .
W8 O28 W7 159.6(12) . .
As1 O29 W8 122.5(9) . .
As1 O29 W10 120.3(9) . .
W8 O29 W10 93.0(7) . .
As1 O29 W9 126.8(10) . .
W8 O29 W9 91.8(6) . .
W10 O29 W9 93.7(6) . .
W8 O30 W10 123.2(10) . .
W9 O32 W8 125.4(9) . .
W9 O34 W10 128.8(10) . .
W10 O36 Eu1 155.9(9) . .
W10 O37 W11 143.0(11) . .
W11 O38 Eu1 161.0(10) . .
W11 O39 Na3 113.5(11) . 2_756
W18 O41 W12 153.7(11) . .
W17 O42 W12 153.0(11) . .
As2 O43 W12 127.7(11) . .
As2 O43 W13 125.9(11) . .
W12 O43 W13 92.8(6) . .
W12 O44 Eu1 138.6(10) . .
W12 O45 W13 119.8(9) . .
W13 O47 Eu1 142.2(9) . .
W19 O48 W13 155.8(12) . .
W14 O49 W13 158.7(13) . .
W14 O50 Na1 147.4(14) . .
W14 O51 W19 151.1(11) . .
W14 O52 W20 120.5(10) . .
As2 O53 W15 122.6(10) . .
As2 O53 W14 122.8(10) . .
W15 O53 W14 95.5(7) . .
As2 O53 W20 122.6(10) . .
W15 O53 W20 94.0(7) . .
W14 O53 W20 91.2(6) . .
W14 O54 W15 127.3(12) . .
W20 O56 W15 128.0(12) . .
W15 O57 Eu1 157.1(10) . .
W15 O58 W16 141.6(10) . .
W16 O59 Na3 134.0(12) . .
W16 O60 Eu1 160.3(12) . .
As2 O61 W16 123.0(11) . .
As2 O61 W17 121.9(9) . .
W16 O61 W17 93.3(7) . .
As2 O61 W21 124.1(9) . .
W16 O61 W21 94.6(7) . .
W17 O61 W21 91.3(7) . .
W21 O62 W16 124.6(12) . .
W17 O63 W16 123.9(10) . .
W17 O65 W21 122.9(10) . .
W17 O66 W18 151.6(11) . .
W22 O68 W18 123.0(11) . .
As2 O69 W18 123.7(10) . .
As2 O69 W22 126.4(11) . .
W18 O69 W22 92.8(9) . .
As2 O69 W19 121.8(11) . .
W18 O69 W19 91.5(8) . .
W22 O69 W19 91.0(8) . .
W19 O70 W18 124.9(12) . .
W22 O72 W19 123.5(11) . .
W21 O74 W20 152.8(14) . .
W20 O75 W22 153.5(12) . .
W21 O77 W22 153.7(12) . .
C1 N1 Cu1 105(3) . .
C1 N1 H1A 110.7 . .
Cu1 N1 H1A 110.7 . .
C1 N1 H1B 110.7 . .
Cu1 N1 H1B 110.7 . .
H1A N1 H1B 108.8 . .
C2 N2 Cu1 114(2) . .
C2 N2 H2A 108.8 . .
Cu1 N2 H2A 108.8 . .
C2 N2 H2B 108.8 . .
Cu1 N2 H2B 108.8 . .
H2A N2 H2B 107.7 . .
C3 N3 Cu2 107(2) . .
C3 N3 H3A 110.4 . .
Cu2 N3 H3A 110.4 . .
C3 N3 H3B 110.4 . .
Cu2 N3 H3B 110.4 . .
H3A N3 H3B 108.6 . .
C4 N4 Cu2 111(2) . .
C4 N4 H4A 109.4 . .
Cu2 N4 H4A 109.4 . .
C4 N4 H4B 109.4 . .
Cu2 N4 H4B 109.4 . .
H4A N4 H4B 108.0 . .
C5 N5 Cu3 108(2) . .
C5 N5 H5A 110.1 . .
Cu3 N5 H5A 110.1 . .
C5 N5 H5B 110.1 . .
Cu3 N5 H5B 110.1 . .
H5A N5 H5B 108.4 . .
C6 N6 Cu3 110(2) . .
C6 N6 H6A 109.6 . .
Cu3 N6 H6A 109.6 . .
C6 N6 H6B 109.6 . .
Cu3 N6 H6B 109.6 . .
H6A N6 H6B 108.1 . .
C7 N7 Cu4 112(2) . .
C7 N7 H7A 109.2 . .
Cu4 N7 H7A 109.2 . .
C7 N7 H7B 109.2 . .
Cu4 N7 H7B 109.2 . .
H7A N7 H7B 107.9 . .
C8 N8 Cu4 108(2) . .
C8 N8 H8A 110.1 . .
Cu4 N8 H8A 110.1 . .
C8 N8 H8B 110.1 . .
Cu4 N8 H8B 110.1 . .
H8A N8 H8B 108.5 . .
C9 N9 Cu4 109.9(19) . .
C9 N9 H9A 109.7 . .
Cu4 N9 H9A 109.7 . .
C9 N9 H9B 109.7 . .
Cu4 N9 H9B 109.7 . .
H9A N9 H9B 108.2 . .
C10 N10 Cu4 111(2) . .
C10 N10 H10A 109.4 . .
Cu4 N10 H10A 109.4 . .
C10 N10 H10B 109.4 . .
Cu4 N10 H10B 109.4 . .
H10A N10 H10B 108.0 . .
N1 C1 C2 125(4) . .
N1 C1 H1C 106.1 . .
C2 C1 H1C 106.1 . .
N1 C1 H1D 106.1 . .
C2 C1 H1D 106.1 . .
H1C C1 H1D 106.3 . .
C1 C2 N2 103(3) . .
C1 C2 H2C 111.1 . .
N2 C2 H2C 111.1 . .
C1 C2 H2D 111.1 . .
N2 C2 H2D 111.1 . .
H2C C2 H2D 109.1 . .
N3 C3 C4 104(3) . .
N3 C3 H3C 110.9 . .
C4 C3 H3C 110.9 . .
N3 C3 H3D 110.9 . .
C4 C3 H3D 110.9 . .
H3C C3 H3D 108.9 . .
N4 C4 C3 109(3) . .
N4 C4 H4C 109.8 . .
C3 C4 H4C 109.8 . .
N4 C4 H4D 109.8 . .
C3 C4 H4D 109.8 . .
H4C C4 H4D 108.3 . .
N5 C5 C6 111(3) . .
N5 C5 H5C 109.5 . .
C6 C5 H5C 109.5 . .
N5 C5 H5D 109.5 . .
C6 C5 H5D 109.5 . .
H5C C5 H5D 108.1 . .
N6 C6 C5 109(4) . .
N6 C6 H6C 110.0 . .
C5 C6 H6C 110.0 . .
N6 C6 H6D 110.0 . .
C5 C6 H6D 110.0 . .
H6C C6 H6D 108.3 . .
C8 C7 N7 111(3) . .
C8 C7 H7C 109.3 . .
N7 C7 H7C 109.3 . .
C8 C7 H7D 109.3 . .
N7 C7 H7D 109.3 . .
H7C C7 H7D 108.0 . .
C7 C8 N8 119(4) . .
C7 C8 H8C 107.7 . .
N8 C8 H8C 107.7 . .
C7 C8 H8D 107.7 . .
N8 C8 H8D 107.7 . .
H8C C8 H8D 107.1 . .
N9 C9 C10 113(3) . .
N9 C9 H9C 109.0 . .
C10 C9 H9C 109.0 . .
N9 C9 H9D 109.0 . .
C10 C9 H9D 109.0 . .
H9C C9 H9D 107.8 . .
N10 C10 C9 106(3) . .
N10 C10 H10C 110.6 . .
C9 C10 H10C 110.6 . .
N10 C10 H10D 110.6 . .
C9 C10 H10D 110.6 . .
H10C C10 H10D 108.7 . .
Na3 O4W Na3 84.9(17) . 2_756

loop_
_geom_bond_atom_site_label_1
_geom_bond_atom_site_label_2
_geom_bond_distance
_geom_bond_site_symmetry_2
Eu1 O36 2.389(19) .
Eu1 O38 2.42(2) .
Eu1 O60 2.432(19) .
Eu1 O27 2.437(16) .
Eu1 O57 2.439(17) .
Eu1 O44 2.49(2) .
Eu1 O47 2.51(2) .
Eu1 O23 2.530(18) .
W1 O1 1.71(2) .
W1 O3 1.87(2) .
W1 O6 1.879(19) .
W1 O2 1.94(2) .
W1 O4 1.994(18) .
W1 O5 2.375(18) .
W2 O7 1.688(18) .
W2 O8 1.90(2) .
W2 O9 1.92(2) .
W2 O10 1.95(2) .
W2 O6 2.00(2) .
W2 O5 2.353(17) .
W3 O11 1.61(3) .
W3 O13 1.897(17) .
W3 O10 1.914(17) .
W3 O12 1.93(2) .
W3 O2 1.930(19) .
W3 O5 2.32(2) .
W4 O14 1.77(2) .
W4 O16 1.81(2) .
W4 O15 1.889(19) .
W4 O13 1.956(17) .
W4 O18 2.00(2) .
W4 O17 2.386(17) .
W5 O19 1.72(2) .
W5 O4 1.842(19) .
W5 O20 1.90(2) .
W5 O18 1.91(2) .
W5 O21 1.94(2) .
W5 O17 2.365(16) .
W6 O22 1.714(19) .
W6 O23 1.715(19) .
W6 O21 1.93(2) .
W6 O24 1.943(16) .
W6 O3 2.02(2) .
W6 O25 2.283(17) .
W7 O26 1.702(17) .
W7 O27 1.771(17) .
W7 O28 1.938(18) .
W7 O8 1.94(2) .
W7 O24 1.960(17) .
W7 O25 2.303(19) .
W8 O31 1.714(19) .
W8 O30 1.87(2) .
W8 O28 1.899(19) .
W8 O32 1.922(19) .
W8 O9 1.94(2) .
W8 O29 2.352(17) .
W9 O33 1.67(2) .
W9 O34 1.82(2) .
W9 O32 1.906(18) .
W9 O12 1.92(2) .
W9 O15 1.982(18) .
W9 O29 2.384(19) .
W10 O35 1.708(19) .
W10 O36 1.780(19) .
W10 O37 1.887(19) .
W10 O34 2.029(19) .
W10 O30 2.037(17) .
W10 O29 2.383(18) .
W11 O38 1.76(2) .
W11 O39 1.773(17) .
W11 O37 1.952(19) .
W11 O20 1.98(2) .
W11 O16 2.09(3) .
W11 O17 2.406(15) .
W12 O44 1.73(2) .
W12 O40 1.761(18) .
W12 O45 1.929(19) .
W12 O42 1.958(18) .
W12 O41 1.99(2) .
W12 O43 2.324(18) .
W13 O47 1.63(2) .
W13 O46 1.76(2) .
W13 O45 1.971(19) .
W13 O49 1.981(19) .
W13 O48 2.01(2) .
W13 O43 2.336(18) .
W14 O50 1.69(2) .
W14 O49 1.835(19) .
W14 O54 1.87(3) .
W14 O51 1.90(2) .
W14 O52 1.91(2) .
W14 O53 2.328(19) .
W15 O57 1.708(18) .
W15 O55 1.71(2) .
W15 O58 1.91(2) .
W15 O54 1.98(2) .
W15 O56 2.08(2) .
W15 O53 2.33(2) .
W16 O59 1.66(2) .
W16 O60 1.721(18) .
W16 O58 1.947(19) .
W16 O63 2.013(19) .
W16 O62 2.12(2) .
W16 O61 2.34(2) .
W16 Na3 3.565(19) .
W17 O64 1.69(2) .
W17 O66 1.84(2) .
W17 O63 1.87(2) .
W17 O42 1.910(17) .
W17 O65 1.927(18) .
W17 O61 2.367(18) .
W18 O67 1.71(2) .
W18 O41 1.89(2) .
W18 O70 1.95(2) .
W18 O66 1.97(2) .
W18 O68 1.98(2) .
W18 O69 2.37(2) .
W19 O71 1.67(3) .
W19 O48 1.86(2) .
W19 O70 1.91(2) .
W19 O51 1.93(2) .
W19 O72 1.97(2) .
W19 O69 2.41(2) .
W20 O73 1.74(2) .
W20 O56 1.79(3) .
W20 O75 1.85(2) .
W20 O74 1.96(2) .
W20 O52 2.01(2) .
W20 O53 2.433(19) .
W21 O76 1.73(2) .
W21 O62 1.82(2) .
W21 O74 1.89(2) .
W21 O77 1.91(2) .
W21 O65 1.960(18) .
W21 O61 2.407(18) .
W22 O78 1.68(3) .
W22 O72 1.91(2) .
W22 O77 1.92(2) .
W22 O68 1.94(2) .
W22 O75 1.98(2) .
W22 O69 2.38(2) .
As1 O25 1.669(19) .
As1 O17 1.673(15) .
As1 O29 1.688(18) .
As1 O5 1.712(19) .
As2 O43 1.597(18) .
As2 O69 1.64(3) .
As2 O61 1.69(2) .
As2 O53 1.711(19) .
Cu1 N2 1.98(3) 2_666
Cu1 N2 1.98(3) .
Cu1 N1 2.03(2) 2_666
Cu1 N1 2.03(2) .
Cu2 N4 2.02(3) 2_656
Cu2 N4 2.02(3) .
Cu2 N3 2.08(3) 2_656
Cu2 N3 2.08(3) .
Cu3 N6 1.95(3) .
Cu3 N6 1.95(3) 2_766
Cu3 N5 2.00(3) 2_766
Cu3 N5 2.00(3) .
Cu4 N8 2.00(3) .
Cu4 N10 2.00(3) .
Cu4 N7 2.01(3) .
Cu4 N9 2.01(2) .
Na1 O5W 2.43(6) .
Na1 O50 2.61(2) .
Na3 O3W 2.20(4) .
Na3 O59 2.21(3) .
Na3 O4W 2.30(6) .
Na3 O39 2.84(3) 2_756
Na3 O4W 2.90(6) 2_756
Na3 Na3 3.54(4) 2_756
O39 Na3 2.84(3) 2_756
N1 C1 1.39(5) .
N1 H1A 0.9000 .
N1 H1B 0.9000 .
N2 C2 1.488(10) .
N2 H2A 0.9000 .
N2 H2B 0.9000 .
N3 C3 1.53(4) .
N3 H3A 0.9000 .
N3 H3B 0.9000 .
N4 C4 1.50(5) .
N4 H4A 0.9000 .
N4 H4B 0.9000 .
N5 C5 1.51(4) .
N5 H5A 0.9000 .
N5 H5B 0.9000 .
N6 C6 1.48(5) .
N6 H6A 0.9000 .
N6 H6B 0.9000 .
N7 C7 1.47(4) .
N7 H7A 0.9000 .
N7 H7B 0.9000 .
N8 C8 1.46(4) .
N8 H8A 0.9000 .
N8 H8B 0.9000 .
N9 C9 1.42(4) .
N9 H9A 0.9000 .
N9 H9B 0.9000 .
N10 C10 1.43(4) .
N10 H10A 0.9000 .
N10 H10B 0.9000 .
C1 C2 1.46(5) .
C1 H1C 0.9700 .
C1 H1D 0.9700 .
C2 H2C 0.9700 .
C2 H2D 0.9700 .
C3 C4 1.60(5) .
C3 H3C 0.9700 .
C3 H3D 0.9700 .
C4 H4C 0.9700 .
C4 H4D 0.9700 .
C5 C6 1.55(6) .
C5 H5C 0.9700 .
C5 H5D 0.9700 .
C6 H6C 0.9700 .
C6 H6D 0.9700 .
C7 C8 1.37(4) .
C7 H7C 0.9700 .
C7 H7D 0.9700 .
C8 H8C 0.9700 .
C8 H8D 0.9700 .
C9 C10 1.61(5) .
C9 H9C 0.9700 .
C9 H9D 0.9700 .
C10 H10C 0.9700 .
C10 H10D 0.9700 .
O4W Na3 2.90(6) 2_756

loop_
_geom_hbond_atom_site_label_D
_geom_hbond_atom_site_label_H
_geom_hbond_atom_site_label_A
_geom_hbond_distance_DH
_geom_hbond_distance_HA
_geom_hbond_distance_DA
_geom_hbond_angle_DHA
_geom_hbond_site_symmetry_A
N1 H1A O27 0.90 2.59 3.09(3) 116.0 .
N1 H1A O47 0.90 2.61 3.33(3) 138.4 .
N1 H1B O26 0.90 2.26 3.14(4) 166.0 .
N2 H2A O47 0.90 2.23 3.03(3) 147.4 2_666
N2 H2B O24 0.90 2.41 3.10(3) 133.6 2_666
N2 H2A O23 0.90 2.61 3.27(3) 130.8 2_666
N3 H3A O54 0.90 2.12 2.96(4) 156.1 2_656
N3 H3B O20 0.90 2.09 2.96(3) 163.3 .
N4 H4A O2W 0.90 2.38 3.25(6) 162.5 .
N4 H4B O21 0.90 2.62 3.07(3) 112.3 2_656
N5 H5A O28 0.90 2.34 2.98(3) 127.5 .
N5 H5A O30 0.90 2.34 3.21(4) 160.3 .
N5 H5B O44 0.90 2.11 2.92(3) 149.4 .
N5 H5B O27 0.90 2.62 3.21(3) 124.4 .
N6 H6A O35 0.90 2.30 2.99(4) 134.0 2_766
N6 H6B O42 0.90 2.33 3.16(4) 154.4 2_766
N6 H6B O44 0.90 2.58 3.24(3) 130.7 2_766
N6 H6A O30 0.90 2.61 3.44(4) 153.1 2_766
N7 H7A O10 0.90 2.32 3.18(3) 160.2 2_766
N7 H7A O9 0.90 2.56 2.99(4) 110.1 2_766
N7 H7B O32 0.90 2.21 3.06(3) 156.2 2_766
N8 H8A O6W 0.90 2.28 3.17(7) 169.1 2_667
N8 H8B O76 0.90 2.19 3.03(4) 156.0 2_767
N8 H8B O14 0.90 2.46 2.92(4) 112.6 1_566
N9 H9A O76 0.90 2.28 3.05(4) 143.5 2_767
N9 H9B O68 0.90 2.27 3.00(3) 137.4 .
N10 H10A O31 0.90 2.37 3.10(3) 137.7 2_766
N10 H10A O66 0.90 2.60 3.31(3) 136.2 .
N10 H10B O7 0.90 2.52 3.33(3) 151.3 2_766
N10 H10B O9 0.90 2.49 3.20(3) 136.6 2_766
